data_1519469
loop_
_publ_author_name
'Shaw, Robert. A.'
'Davies, David B.'
'Coles, Simon J.'
'Hursthouse, Michael B.'

_publ_section_title
;
 C9H15Cl2F4N4O3P3
;
_journal_name_full 'Crystal Structure Report Archive'
_journal_page_first 874
_journal_year 2002
_chemical_absolute_configuration unk
_chemical_formula_sum 'C9 H15 Cl2 F4 N4 O3 P3'
_chemical_formula_weight 467.06
_space_group_IT_number 19
_symmetry_cell_setting orthorhombic
_symmetry_space_group_name_Hall 'P 2ac 2ab'
_symmetry_space_group_name_H-M 'P 21 21 21'
_atom_sites_solution_hydrogens geom
_atom_sites_solution_primary direct
_atom_sites_solution_secondary difmap
_cell_angle_alpha 90.00
_cell_angle_beta 90.00
_cell_angle_gamma 90.00
_cell_formula_units_Z 4
_cell_length_a 8.2682(2)
_cell_length_b 13.1798(4)
_cell_length_c 16.1482(5)
_cell_measurement_reflns_used 8005
_cell_measurement_temperature 120(2)
_cell_measurement_theta_max 27.48
_cell_measurement_theta_min 2.91
_cell_volume 1759.72(9)
_computing_cell_refinement 'DENZO and COLLECT'
_computing_data_collection
;
'DENZO (Otwinowski and Minor, 1997) & COLLECT (Hooft, 1998) '
;
_computing_data_reduction 'DENZO and COLLECT'
_computing_publication_material SHELXL-97
_computing_structure_refinement 'SHELXL-97 (Sheldrick, 2008)'
_computing_structure_solution 'SHELXS-97 (Sheldrick, 2008)'
_diffrn_ambient_temperature 120(2)
_diffrn_measured_fraction_theta_full 0.993
_diffrn_measured_fraction_theta_max 0.993
_diffrn_measurement_device_type 'Enraf Nonius KappaCCD area detector'
_diffrn_measurement_method '\w and \f scans to fill Ewald sphere'
_diffrn_radiation_monochromator graphite
_diffrn_radiation_source 'Enraf Nonius FR591 rotating anode'
_diffrn_radiation_type MoK\a
_diffrn_radiation_wavelength 0.71073
_diffrn_reflns_av_R_equivalents 0.0425
_diffrn_reflns_av_sigmaI/netI 0.0528
_diffrn_reflns_limit_h_max 9
_diffrn_reflns_limit_h_min -10
_diffrn_reflns_limit_k_max 17
_diffrn_reflns_limit_k_min -14
_diffrn_reflns_limit_l_max 20
_diffrn_reflns_limit_l_min -19
_diffrn_reflns_number 10491
_diffrn_reflns_theta_full 27.50
_diffrn_reflns_theta_max 27.50
_diffrn_reflns_theta_min 2.96
_exptl_absorpt_coefficient_mu 0.700
_exptl_absorpt_correction_T_max 0.9793
_exptl_absorpt_correction_T_min 0.8499
_exptl_absorpt_correction_type multi-scan
_exptl_absorpt_process_details 'SORTAV Blessing (1997)'
_exptl_crystal_colour colourless
_exptl_crystal_density_diffrn 1.763
_exptl_crystal_density_method 'not measured'
_exptl_crystal_description plate
_exptl_crystal_F_000 944
_exptl_crystal_size_max 0.24
_exptl_crystal_size_mid 0.12
_exptl_crystal_size_min 0.03
_refine_diff_density_max 0.319
_refine_diff_density_min -0.321
_refine_diff_density_rms 0.068
_refine_ls_abs_structure_details 'Flack H D (1983), Acta Cryst. A39, 876-881'
_refine_ls_abs_structure_Flack 0.03(6)
_refine_ls_goodness_of_fit_ref 0.918
_refine_ls_hydrogen_treatment constr
_refine_ls_matrix_type full
_refine_ls_number_parameters 228
_refine_ls_number_reflns 3955
_refine_ls_number_restraints 0
_refine_ls_restrained_S_all 0.918
_refine_ls_R_factor_all 0.0408
_refine_ls_R_factor_gt 0.0322
_refine_ls_shift/su_max 0.015
_refine_ls_shift/su_mean 0.003
_refine_ls_structure_factor_coef Fsqd
_refine_ls_weighting_details 'calc w=1/[\s^2^(Fo^2^)+(0.0470P)^2^+0.5138P] where P=(Fo^2^+2Fc^2^)/3'
_refine_ls_weighting_scheme calc
_refine_ls_wR_factor_gt 0.0746
_refine_ls_wR_factor_ref 0.0789
_reflns_number_gt 3527
_reflns_number_total 3955
_reflns_threshold_expression >2sigma(I)
_cod_data_source_file eCrystal-874.cif
_cod_data_source_block s92
_cod_depositor_comments
;
Citation :
Shaw, Robert. A. and Davies, David B. and Coles, Simon J. and 
Hursthouse, Michael B. (2002) 
University of Southampton, Crystal Structure Report Archive. 
(doi:10.5258/ecrystals/874)

More at:
http://ecrystals.chem.soton.ac.uk/874/

The following automatic conversions were performed:

'_symmetry_cell_setting' value 'Orthorhombic' changed to
'orthorhombic' according to the built-in table from CIF Core
dictionary named 'cif_core.dic' version 2.4.1 from 2010-06-29.

Automatic conversion script
Id: cif_fix_values 3105 2015-03-04 15:46:00Z robertas 
;
_cod_original_sg_symbol_H-M P2(1)2(1)2(1)
_cod_database_code 1519469

loop_
_symmetry_equiv_pos_as_xyz
'x, y, z'
'-x+1/2, -y, z+1/2'
'-x, y+1/2, -z+1/2'
'x+1/2, -y+1/2, -z'

loop_
_atom_site_label
_atom_site_type_symbol
_atom_site_fract_x
_atom_site_fract_y
_atom_site_fract_z
_atom_site_U_iso_or_equiv
_atom_site_adp_type
_atom_site_occupancy
_atom_site_symmetry_multiplicity
_atom_site_calc_flag
_atom_site_refinement_flags
_atom_site_disorder_assembly
_atom_site_disorder_group
C1 C 0.9687(3) 0.24619(18) 0.89034(16) 0.0181(5) Uani 1 1 d . . .
H1A H 0.9703 0.1909 0.9318 0.022 Uiso 1 1 calc R . .
H1B H 0.9109 0.2211 0.8407 0.022 Uiso 1 1 calc R . .
C2 C 0.8775(3) 0.33786(19) 0.92624(15) 0.0168(5) Uani 1 1 d . . .
C3 C 0.7071(3) 0.35679(18) 0.89156(16) 0.0171(5) Uani 1 1 d . . .
C4 C 0.6858(3) 0.37715(18) 0.79997(15) 0.0169(5) Uani 1 1 d . . .
H4A H 0.7253 0.3182 0.7678 0.020 Uiso 1 1 calc R . .
H4B H 0.5696 0.3866 0.7874 0.020 Uiso 1 1 calc R . .
C5 C 1.3264(4) 0.5910(3) 0.94393(18) 0.0358(8) Uani 1 1 d . . .
H5A H 1.4302 0.6213 0.9260 0.043 Uiso 1 1 calc R . .
H5B H 1.3438 0.5185 0.9572 0.043 Uiso 1 1 calc R . .
C6 C 1.2569(4) 0.6478(3) 1.01810(19) 0.0322(7) Uani 1 1 d . . .
H6A H 1.2914 0.7198 1.0179 0.039 Uiso 1 1 calc R . .
H6B H 1.2912 0.6160 1.0708 0.039 Uiso 1 1 calc R . .
C7 C 1.0741(4) 0.6389(2) 1.00624(18) 0.0295(7) Uani 1 1 d . . .
H7A H 1.0159 0.6922 1.0376 0.035 Uiso 1 1 calc R . .
H7B H 1.0342 0.5715 1.0239 0.035 Uiso 1 1 calc R . .
C8 C 1.0541(4) 0.6536(2) 0.91267(17) 0.0256(6) Uani 1 1 d . . .
H8A H 0.9543 0.6205 0.8922 0.031 Uiso 1 1 calc R . .
H8B H 1.0516 0.7265 0.8978 0.031 Uiso 1 1 calc R . .
C9 C 1.4108(3) 0.5590(2) 0.66770(16) 0.0244(6) Uani 1 1 d . . .
H9A H 1.4462 0.4891 0.6777 0.037 Uiso 1 1 calc R . .
H9B H 1.5027 0.5994 0.6482 0.037 Uiso 1 1 calc R . .
H9C H 1.3255 0.5593 0.6256 0.037 Uiso 1 1 calc R . .
N1 N 1.0091(2) 0.34808(14) 0.73451(13) 0.0138(4) Uani 1 1 d . . .
N2 N 1.0447(3) 0.55300(15) 0.74302(13) 0.0166(4) Uani 1 1 d . . .
N3 N 1.2780(2) 0.42851(16) 0.80468(13) 0.0180(5) Uani 1 1 d . . .
N4 N 1.2009(3) 0.60323(17) 0.87946(14) 0.0224(5) Uani 1 1 d . . .
O1 O 1.1316(2) 0.27201(13) 0.86819(11) 0.0183(4) Uani 1 1 d . . .
O2 O 0.7741(2) 0.46654(13) 0.77621(10) 0.0181(4) Uani 1 1 d . . .
O3 O 1.3490(2) 0.60199(13) 0.74390(11) 0.0206(4) Uani 1 1 d . . .
F1 F 0.96509(19) 0.42416(11) 0.91773(9) 0.0205(3) Uani 1 1 d . . .
F2 F 0.8589(2) 0.32420(12) 1.00996(9) 0.0252(4) Uani 1 1 d . . .
F3 F 0.6432(2) 0.43524(13) 0.93523(9) 0.0267(4) Uani 1 1 d . . .
F4 F 0.61786(18) 0.27309(13) 0.90950(9) 0.0270(4) Uani 1 1 d . . .
P1 P 1.17113(7) 0.33302(5) 0.78591(4) 0.01437(14) Uani 1 1 d . . .
P2 P 0.93630(7) 0.45854(5) 0.72451(4) 0.01419(14) Uani 1 1 d . . .
P3 P 1.21218(8) 0.54254(5) 0.79253(4) 0.01566(14) Uani 1 1 d . . .
Cl1 Cl 1.31164(8) 0.23232(5) 0.72690(4) 0.02148(15) Uani 1 1 d . . .
Cl2 Cl 0.85382(8) 0.47100(5) 0.60793(4) 0.02422(16) Uani 1 1 d . . .

loop_
_atom_site_aniso_label
_atom_site_aniso_U_11
_atom_site_aniso_U_22
_atom_site_aniso_U_33
_atom_site_aniso_U_23
_atom_site_aniso_U_13
_atom_site_aniso_U_12
C1 0.0200(12) 0.0157(12) 0.0187(12) 0.0026(10) 0.0027(11) -0.0018(10)
C2 0.0201(13) 0.0182(12) 0.0121(11) -0.0004(10) -0.0008(10) -0.0035(11)
C3 0.0144(12) 0.0186(12) 0.0183(12) -0.0013(10) 0.0034(11) -0.0023(10)
C4 0.0114(11) 0.0198(12) 0.0194(12) 0.0001(10) -0.0006(10) -0.0023(10)
C5 0.0236(16) 0.053(2) 0.0305(16) -0.0177(14) -0.0021(13) 0.0026(15)
C6 0.0272(16) 0.0444(19) 0.0250(15) -0.0117(13) -0.0002(13) -0.0019(14)
C7 0.0312(16) 0.0358(16) 0.0215(14) -0.0018(12) 0.0005(13) 0.0033(13)
C8 0.0308(16) 0.0242(14) 0.0219(14) 0.0005(11) 0.0007(13) 0.0098(13)
C9 0.0237(14) 0.0306(15) 0.0188(12) -0.0003(12) 0.0070(11) -0.0004(12)
N1 0.0142(10) 0.0145(10) 0.0128(10) 0.0000(8) -0.0018(8) 0.0010(8)
N2 0.0174(10) 0.0140(10) 0.0185(10) 0.0037(8) -0.0012(9) -0.0013(9)
N3 0.0121(10) 0.0191(10) 0.0228(11) -0.0003(9) -0.0010(9) 0.0007(9)
N4 0.0181(11) 0.0272(11) 0.0220(11) -0.0040(10) 0.0009(10) 0.0000(10)
O1 0.0153(9) 0.0199(8) 0.0197(9) 0.0053(8) -0.0004(7) 0.0013(8)
O2 0.0152(8) 0.0184(8) 0.0207(8) 0.0032(8) 0.0026(7) 0.0017(7)
O3 0.0223(10) 0.0175(8) 0.0219(9) -0.0022(7) 0.0065(8) -0.0051(8)
F1 0.0204(7) 0.0181(7) 0.0230(8) -0.0021(6) -0.0015(7) -0.0026(6)
F2 0.0314(9) 0.0326(8) 0.0116(7) 0.0017(6) 0.0021(7) 0.0044(8)
F3 0.0248(8) 0.0343(9) 0.0211(8) -0.0063(7) 0.0030(7) 0.0094(7)
F4 0.0213(8) 0.0330(9) 0.0266(8) 0.0051(7) 0.0046(7) -0.0101(7)
P1 0.0126(3) 0.0145(3) 0.0160(3) 0.0002(2) -0.0005(3) 0.0015(2)
P2 0.0123(3) 0.0166(3) 0.0137(3) 0.0024(2) -0.0003(2) 0.0019(2)
P3 0.0143(3) 0.0151(3) 0.0176(3) -0.0007(2) 0.0011(3) -0.0017(3)
Cl1 0.0187(3) 0.0204(3) 0.0253(3) -0.0036(2) 0.0016(3) 0.0050(2)
Cl2 0.0262(3) 0.0316(3) 0.0149(3) 0.0037(3) -0.0043(3) 0.0044(3)

loop_
_atom_type_symbol
_atom_type_description
_atom_type_scat_dispersion_real
_atom_type_scat_dispersion_imag
_atom_type_scat_source
C C 0.0033 0.0016 'International Tables Vol C Tables 4.2.6.8 and 6.1.1.4'
H H 0.0000 0.0000 'International Tables Vol C Tables 4.2.6.8 and 6.1.1.4'
N N 0.0061 0.0033 'International Tables Vol C Tables 4.2.6.8 and 6.1.1.4'
O O 0.0106 0.0060 'International Tables Vol C Tables 4.2.6.8 and 6.1.1.4'
F F 0.0171 0.0103 'International Tables Vol C Tables 4.2.6.8 and 6.1.1.4'
P P 0.1023 0.0942 'International Tables Vol C Tables 4.2.6.8 and 6.1.1.4'
Cl Cl 0.1484 0.1585 'International Tables Vol C Tables 4.2.6.8 and 6.1.1.4'

loop_
_geom_angle_atom_site_label_1
_geom_angle_atom_site_label_2
_geom_angle_atom_site_label_3
_geom_angle
_geom_angle_site_symmetry_1
_geom_angle_site_symmetry_3
O1 C1 C2 111.6(2) . .
O1 C1 H1A 109.3 . .
C2 C1 H1A 109.3 . .
O1 C1 H1B 109.3 . .
C2 C1 H1B 109.3 . .
H1A C1 H1B 108.0 . .
F1 C2 F2 105.64(19) . .
F1 C2 C3 108.5(2) . .
F2 C2 C3 106.1(2) . .
F1 C2 C1 111.0(2) . .
F2 C2 C1 108.8(2) . .
C3 C2 C1 116.1(2) . .
F4 C3 F3 107.22(19) . .
F4 C3 C4 106.8(2) . .
F3 C3 C4 109.1(2) . .
F4 C3 C2 106.77(19) . .
F3 C3 C2 106.9(2) . .
C4 C3 C2 119.5(2) . .
O2 C4 C3 110.3(2) . .
O2 C4 H4A 109.6 . .
C3 C4 H4A 109.6 . .
O2 C4 H4B 109.6 . .
C3 C4 H4B 109.6 . .
H4A C4 H4B 108.1 . .
N4 C5 C6 103.6(2) . .
N4 C5 H5A 111.0 . .
C6 C5 H5A 111.0 . .
N4 C5 H5B 111.0 . .
C6 C5 H5B 111.0 . .
H5A C5 H5B 109.0 . .
C5 C6 C7 103.7(2) . .
C5 C6 H6A 111.0 . .
C7 C6 H6A 111.0 . .
C5 C6 H6B 111.0 . .
C7 C6 H6B 111.0 . .
H6A C6 H6B 109.0 . .
C6 C7 C8 102.7(3) . .
C6 C7 H7A 111.2 . .
C8 C7 H7A 111.2 . .
C6 C7 H7B 111.2 . .
C8 C7 H7B 111.2 . .
H7A C7 H7B 109.1 . .
N4 C8 C7 102.2(2) . .
N4 C8 H8A 111.3 . .
C7 C8 H8A 111.3 . .
N4 C8 H8B 111.3 . .
C7 C8 H8B 111.3 . .
H8A C8 H8B 109.2 . .
O3 C9 H9A 109.5 . .
O3 C9 H9B 109.5 . .
H9A C9 H9B 109.5 . .
O3 C9 H9C 109.5 . .
H9A C9 H9C 109.5 . .
H9B C9 H9C 109.5 . .
P2 N1 P1 119.25(13) . .
P2 N2 P3 121.45(13) . .
P1 N3 P3 122.38(13) . .
C8 N4 C5 111.6(2) . .
C8 N4 P3 125.58(19) . .
C5 N4 P3 121.11(19) . .
C1 O1 P1 121.49(15) . .
C4 O2 P2 121.07(15) . .
C9 O3 P3 118.66(16) . .
N3 P1 O1 111.17(11) . .
N3 P1 N1 118.43(11) . .
O1 P1 N1 109.08(10) . .
N3 P1 Cl1 107.27(8) . .
O1 P1 Cl1 100.48(7) . .
N1 P1 Cl1 108.86(8) . .
N2 P2 N1 119.66(11) . .
N2 P2 O2 109.39(11) . .
N1 P2 O2 109.22(10) . .
N2 P2 Cl2 107.99(8) . .
N1 P2 Cl2 107.44(8) . .
O2 P2 Cl2 101.60(7) . .
O3 P3 N2 109.05(11) . .
O3 P3 N3 106.31(10) . .
N2 P3 N3 115.62(11) . .
O3 P3 N4 103.10(11) . .
N2 P3 N4 109.88(12) . .
N3 P3 N4 112.03(12) . .

loop_
_geom_bond_atom_site_label_1
_geom_bond_atom_site_label_2
_geom_bond_distance
_geom_bond_site_symmetry_2
C1 O1 1.435(3) .
C1 C2 1.538(3) .
C1 H1A 0.9900 .
C1 H1B 0.9900 .
C2 F1 1.356(3) .
C2 F2 1.372(3) .
C2 C3 1.536(3) .
C3 F4 1.359(3) .
C3 F3 1.358(3) .
C3 C4 1.513(4) .
C4 O2 1.438(3) .
C4 H4A 0.9900 .
C4 H4B 0.9900 .
C5 N4 1.478(4) .
C5 C6 1.525(4) .
C5 H5A 0.9900 .
C5 H5B 0.9900 .
C6 C7 1.528(4) .
C6 H6A 0.9900 .
C6 H6B 0.9900 .
C7 C8 1.532(4) .
C7 H7A 0.9900 .
C7 H7B 0.9900 .
C8 N4 1.484(4) .
C8 H8A 0.9900 .
C8 H8B 0.9900 .
C9 O3 1.448(3) .
C9 H9A 0.9800 .
C9 H9B 0.9800 .
C9 H9C 0.9800 .
N1 P2 1.584(2) .
N1 P1 1.589(2) .
N2 P2 1.563(2) .
N2 P3 1.605(2) .
N3 P1 1.567(2) .
N3 P3 1.610(2) .
N4 P3 1.618(2) .
O1 P1 1.5871(18) .
O2 P2 1.5835(18) .
O3 P3 1.5842(18) .
P1 Cl1 2.0048(8) .
P2 Cl2 2.0089(9) .

loop_
_geom_torsion_atom_site_label_1
_geom_torsion_atom_site_label_2
_geom_torsion_atom_site_label_3
_geom_torsion_atom_site_label_4
_geom_torsion
_geom_torsion_site_symmetry_1
_geom_torsion_site_symmetry_2
_geom_torsion_site_symmetry_3
_geom_torsion_site_symmetry_4
O1 C1 C2 F1 8.5(3) . . . .
O1 C1 C2 F2 -107.4(2) . . . .
O1 C1 C2 C3 133.0(2) . . . .
F1 C2 C3 F4 -173.29(18) . . . .
F2 C2 C3 F4 -60.2(2) . . . .
C1 C2 C3 F4 60.9(3) . . . .
F1 C2 C3 F3 -58.8(2) . . . .
F2 C2 C3 F3 54.3(2) . . . .
C1 C2 C3 F3 175.4(2) . . . .
F1 C2 C3 C4 65.6(3) . . . .
F2 C2 C3 C4 178.7(2) . . . .
C1 C2 C3 C4 -60.2(3) . . . .
F4 C3 C4 O2 178.67(18) . . . .
F3 C3 C4 O2 63.1(2) . . . .
C2 C3 C4 O2 -60.2(3) . . . .
N4 C5 C6 C7 28.5(3) . . . .
C5 C6 C7 C8 -40.2(3) . . . .
C6 C7 C8 N4 35.5(3) . . . .
C7 C8 N4 C5 -18.5(3) . . . .
C7 C8 N4 P3 146.6(2) . . . .
C6 C5 N4 C8 -6.2(3) . . . .
C6 C5 N4 P3 -172.0(2) . . . .
C2 C1 O1 P1 -77.3(2) . . . .
C3 C4 O2 P2 106.3(2) . . . .
P3 N3 P1 O1 -113.33(15) . . . .
P3 N3 P1 N1 14.1(2) . . . .
P3 N3 P1 Cl1 137.73(13) . . . .
C1 O1 P1 N3 127.39(18) . . . .
C1 O1 P1 N1 -5.0(2) . . . .
C1 O1 P1 Cl1 -119.32(17) . . . .
P2 N1 P1 N3 -16.12(19) . . . .
P2 N1 P1 O1 112.33(14) . . . .
P2 N1 P1 Cl1 -138.91(11) . . . .
P3 N2 P2 N1 -15.1(2) . . . .
P3 N2 P2 O2 111.94(15) . . . .
P3 N2 P2 Cl2 -138.28(12) . . . .
P1 N1 P2 N2 16.75(19) . . . .
P1 N1 P2 O2 -110.35(14) . . . .
P1 N1 P2 Cl2 140.22(11) . . . .
C4 O2 P2 N2 -153.21(17) . . . .
C4 O2 P2 N1 -20.5(2) . . . .
C4 O2 P2 Cl2 92.80(17) . . . .
C9 O3 P3 N2 -73.1(2) . . . .
C9 O3 P3 N3 52.2(2) . . . .
C9 O3 P3 N4 170.20(19) . . . .
P2 N2 P3 O3 131.88(14) . . . .
P2 N2 P3 N3 12.2(2) . . . .
P2 N2 P3 N4 -115.80(16) . . . .
P1 N3 P3 O3 -133.05(15) . . . .
P1 N3 P3 N2 -11.9(2) . . . .
P1 N3 P3 N4 115.04(16) . . . .
C8 N4 P3 O3 121.2(2) . . . .
C5 N4 P3 O3 -75.0(2) . . . .
C8 N4 P3 N2 5.0(3) . . . .
C5 N4 P3 N2 168.8(2) . . . .
C8 N4 P3 N3 -124.9(2) . . . .
C5 N4 P3 N3 38.9(3) . . . .
